data_1556203
loop_
_publ_author_name
'Kreuzer, Andreas'
'Kerres, Sabine'
'Ertl, Thomas'
'R\"ucker, Hannelore'
'Amslinger, Sabine'
'Reiser, Oliver'

_publ_section_title
;
 Asymmetric synthesis of both enantiomers of arteludovicinolide A.
;
_journal_issue 13
_journal_name_full 'Organic letters'
_journal_page_first 3420
_journal_page_last 3423
_journal_paper_doi 10.1021/ol401473v
_journal_volume 15
_journal_year 2013
_chemical_compound_source 'see text'
_chemical_formula_moiety 'C25 H42 O5 Si'
_chemical_formula_sum 'C25 H42 O5 Si'
_chemical_formula_weight 450.68
_space_group_IT_number 14
_space_group_name_Hall '-P 2ybc'
_space_group_name_H-M_alt 'P 1 21/c 1'
_symmetry_cell_setting monoclinic
_symmetry_Int_Tables_number 14
_symmetry_space_group_name_Hall '-P 2ybc'
_symmetry_space_group_name_H-M 'P 1 21/c 1'
_atom_sites_solution_hydrogens geom
_atom_sites_solution_primary direct
_atom_sites_solution_secondary difmap
_cell_angle_alpha 90
_cell_angle_beta 120.735(7)
_cell_angle_gamma 90
_cell_formula_units_Z 4
_cell_length_a 24.5119(12)
_cell_length_b 11.5268(4)
_cell_length_c 10.5087(5)
_cell_measurement_reflns_used 7278
_cell_measurement_temperature 123.0(2)
_cell_measurement_theta_max 63.2334
_cell_measurement_theta_min 3.8314
_cell_volume 2552.1(3)
_computing_cell_refinement
;
CrysAlisPro, Agilent Technologies,
Version 171.36.21 (release 14-08-2012 CrysAlis171 .NET)
;
_computing_data_collection
;
CrysAlisPro, Agilent Technologies,
Version 171.36.21 (release 14-08-2012 CrysAlis171 .NET)
;
_computing_data_reduction
;
CrysAlisPro, Agilent Technologies,
Version 171.36.21 (release 14-08-2012 CrysAlis171 .NET)
;
_computing_molecular_graphics 'PLATON (Spek, 1990)'
_computing_publication_material 'PLATON (Spek, 2003)'
_computing_structure_refinement 'SHELXL-97 (Sheldrick, 2008)'
_computing_structure_solution 'SIR-97 (Altomare, 1999)'
_diffrn_ambient_temperature 123.0(2)
_diffrn_detector_area_resol_mean 10.3546
_diffrn_measured_fraction_theta_full 0.966
_diffrn_measured_fraction_theta_max 0.966
_diffrn_measurement_device_type 'SuperNova, Single source at offset), Atlas'
_diffrn_measurement_method '\w scans'
_diffrn_radiation_monochromator mirror
_diffrn_radiation_probe x-ray
_diffrn_radiation_source 'SuperNova (Cu) X-ray Source'
_diffrn_radiation_type CuK\a
_diffrn_radiation_wavelength 1.54184
_diffrn_reflns_av_R_equivalents 0.0520
_diffrn_reflns_av_sigmaI/netI 0.0373
_diffrn_reflns_limit_h_max 27
_diffrn_reflns_limit_h_min -28
_diffrn_reflns_limit_k_max 13
_diffrn_reflns_limit_k_min -12
_diffrn_reflns_limit_l_max 11
_diffrn_reflns_limit_l_min -11
_diffrn_reflns_number 18214
_diffrn_reflns_reduction_process
;
;
_diffrn_reflns_theta_full 63.32
_diffrn_reflns_theta_max 63.32
_diffrn_reflns_theta_min 4.20
_exptl_absorpt_coefficient_mu 1.060
_exptl_absorpt_correction_T_max 1.00000
_exptl_absorpt_correction_T_min 0.72996
_exptl_absorpt_correction_type multi-scan
_exptl_absorpt_process_details
;
CrysAlisPro, Oxford Diffraction Ltd.,
Version 1.171.33.55 (release 05-01-2010 CrysAlis171 .NET)
Empirical absorption correction using spherical harmonics,
 implemented in SCALE3 ABSPACK scaling algorithm.
;
_exptl_crystal_colour 'translucent colourless'
_exptl_crystal_density_diffrn 1.173
_exptl_crystal_density_method 'Not Measured'
_exptl_crystal_description plate
_exptl_crystal_F_000 984
_exptl_crystal_size_max 0.06
_exptl_crystal_size_mid 0.05
_exptl_crystal_size_min 0.01
_refine_diff_density_max 0.397
_refine_diff_density_min -0.227
_refine_diff_density_rms 0.044
_refine_ls_extinction_method none
_refine_ls_goodness_of_fit_ref 1.019
_refine_ls_hydrogen_treatment constr
_refine_ls_matrix_type full
_refine_ls_number_parameters 281
_refine_ls_number_reflns 4016
_refine_ls_number_restraints 0
_refine_ls_restrained_S_all 1.019
_refine_ls_R_factor_all 0.0532
_refine_ls_R_factor_gt 0.0406
_refine_ls_shift/su_max 0.000
_refine_ls_shift/su_mean 0.000
_refine_ls_structure_factor_coef Fsqd
_refine_ls_weighting_details 'calc w=1/[\s^2^(Fo^2^)+(0.0576P)^2^+0.9324P] where P=(Fo^2^+2Fc^2^)/3'
_refine_ls_weighting_scheme calc
_refine_ls_wR_factor_gt 0.1023
_refine_ls_wR_factor_ref 0.1113
_reflns_number_gt 3267
_reflns_number_total 4016
_reflns_threshold_expression I>2\s(I)
_cod_data_source_file ol401473v_si_002.cif
_cod_data_source_block m024
_cod_depositor_comments
;
The following automatic conversions were performed:

data item '_symmetry_cell_setting' value 'Monoclinic' was changed to
'monoclinic' in accordance with the
/home/saulius/struct/COD-crude-data/automatic-downloads/DataCite-retrospective/ACS/depositions/lib/dictionaries/cif_core.dic
dictionary named 'cif_core.dic' version 2.4.2 last updated on
2011-04-26.

Automatic conversion script
Id: cif_fix_values 6909 2019-04-08 15:41:33Z antanas 
;
_cod_original_sg_symbol_H-M 'P 21/c'
_cod_database_code 1556203

loop_
_symmetry_equiv_pos_site_id
_symmetry_equiv_pos_as_xyz
1 x,y,z
2 -x,1/2+y,1/2-z
3 -x,-y,-z
4 x,1/2-y,1/2+z

loop_
_atom_site_aniso_label
_atom_site_aniso_U_11
_atom_site_aniso_U_22
_atom_site_aniso_U_33
_atom_site_aniso_U_23
_atom_site_aniso_U_13
_atom_site_aniso_U_12
Si1 0.0254(3) 0.0297(3) 0.0304(3) -0.0015(2) 0.0163(2) -0.0006(2)
O1 0.0257(7) 0.0276(7) 0.0329(8) -0.0007(6) 0.0177(6) 0.0015(5)
O2 0.0391(8) 0.0233(8) 0.0372(8) -0.0016(6) 0.0155(7) -0.0047(6)
O3 0.0316(8) 0.0217(7) 0.0331(8) 0.0026(5) 0.0192(6) -0.0019(5)
O4 0.0280(7) 0.0275(7) 0.0249(7) 0.0015(5) 0.0148(6) -0.0014(6)
O5 0.0326(8) 0.0230(7) 0.0253(7) -0.0009(5) 0.0135(6) -0.0045(5)
C1 0.0380(13) 0.0442(14) 0.0524(15) 0.0043(11) 0.0287(12) 0.0081(10)
C2 0.0554(17) 0.0620(18) 0.085(2) 0.0251(15) 0.0441(16) 0.0265(14)
C3 0.0427(14) 0.0650(17) 0.0601(17) 0.0030(13) 0.0357(13) 0.0114(12)
C4 0.0363(13) 0.0441(13) 0.0430(13) -0.0105(10) 0.0232(11) -0.0120(10)
C5 0.0441(14) 0.0537(16) 0.0577(16) -0.0107(12) 0.0281(13) -0.0199(12)
C6 0.0399(14) 0.0742(18) 0.0426(15) -0.0140(12) 0.0192(12) -0.0199(13)
C7 0.0334(12) 0.0323(11) 0.0358(12) -0.0011(9) 0.0202(10) -0.0072(9)
C8 0.0501(14) 0.0459(14) 0.0330(12) -0.0047(10) 0.0187(11) -0.0151(11)
C9 0.0364(13) 0.0411(13) 0.0441(14) 0.0105(10) 0.0183(11) -0.0005(10)
C10 0.0244(10) 0.0240(10) 0.0297(11) -0.0011(8) 0.0154(9) 0.0015(8)
C11 0.0327(12) 0.0340(12) 0.0388(12) -0.0103(9) 0.0227(10) -0.0059(9)
C12 0.0352(12) 0.0587(15) 0.0341(13) -0.0089(11) 0.0178(11) -0.0086(11)
C13 0.0660(19) 0.124(3) 0.0404(16) 0.0041(17) 0.0293(15) 0.0112(19)
C14 0.0256(10) 0.0211(10) 0.0260(10) 0.0013(8) 0.0129(9) 0.0028(8)
C15 0.0302(11) 0.0225(10) 0.0292(11) 0.0012(8) 0.0155(9) 0.0025(8)
C16 0.0298(11) 0.0221(11) 0.0258(10) 0.0057(8) 0.0117(9) 0.0044(8)
C17 0.0272(10) 0.0202(10) 0.0255(10) -0.0015(7) 0.0139(9) -0.0036(8)
C18 0.0231(10) 0.0218(10) 0.0282(11) 0.0007(8) 0.0155(9) -0.0009(7)
C19 0.0274(11) 0.0244(10) 0.0322(11) -0.0013(8) 0.0194(9) -0.0021(8)
C20 0.0367(12) 0.0303(11) 0.0356(12) -0.0042(9) 0.0229(10) -0.0023(9)
C21 0.0317(11) 0.0240(10) 0.0374(12) 0.0004(8) 0.0214(10) 0.0019(8)
C22 0.0286(11) 0.0256(11) 0.0341(11) 0.0039(8) 0.0155(9) 0.0052(8)
C23 0.0258(10) 0.0207(10) 0.0278(10) 0.0004(8) 0.0155(9) -0.0018(8)
C24 0.0407(12) 0.0331(11) 0.0235(10) 0.0007(8) 0.0154(10) -0.0029(9)
C25 0.0375(12) 0.0375(12) 0.0277(11) -0.0038(9) 0.0161(10) -0.0034(9)

loop_
_atom_site_label
_atom_site_type_symbol
_atom_site_thermal_displace_type
_atom_site_fract_x
_atom_site_fract_y
_atom_site_fract_z
_atom_site_occupancy
_atom_site_U_iso_or_equiv
_atom_site_calc_flag
_atom_site_refinement_flags
Si1 Si Uani 0.16044(2) 0.50421(5) 0.93813(6) 1.000 0.0276(2) . .
O1 O Uani 0.20092(6) 0.56594(11) 0.86977(14) 1.000 0.0275(4) . .
O2 O Uani 0.39932(7) 0.85324(12) 1.04701(16) 1.000 0.0350(5) . .
O3 O Uani 0.38445(6) 0.71009(11) 0.88958(14) 1.000 0.0276(4) . .
O4 O Uani 0.38532(6) 0.45561(11) 1.13865(14) 1.000 0.0262(4) . .
O5 O Uani 0.45781(6) 0.58575(11) 1.15916(14) 1.000 0.0276(4) . .
C1 C Uani 0.10921(11) 0.6282(2) 0.9322(3) 1.000 0.0423(8) . .
C2 C Uani 0.08085(14) 0.6993(3) 0.7910(3) 1.000 0.0637(11) . .
C3 C Uani 0.05905(12) 0.5938(2) 0.9714(3) 1.000 0.0516(9) . .
C4 C Uani 0.11583(11) 0.3718(2) 0.8287(3) 1.000 0.0398(8) . .
C5 C Uani 0.08947(12) 0.2968(2) 0.9063(3) 1.000 0.0509(9) . .
C6 C Uani 0.06322(12) 0.3990(3) 0.6681(3) 1.000 0.0531(9) . .
C7 C Uani 0.21362(10) 0.45786(18) 1.1358(2) 1.000 0.0327(7) . .
C8 C Uani 0.25404(12) 0.5580(2) 1.2355(2) 1.000 0.0442(8) . .
C9 C Uani 0.25627(11) 0.3538(2) 1.1570(3) 1.000 0.0416(8) . .
C10 C Uani 0.25156(9) 0.52291(16) 0.8522(2) 1.000 0.0253(6) . .
C11 C Uani 0.22411(10) 0.45513(18) 0.7070(2) 1.000 0.0331(7) . .
C12 C Uani 0.18247(11) 0.5250(2) 0.5720(2) 1.000 0.0426(8) . .
C13 C Uani 0.18412(15) 0.5191(3) 0.4498(3) 1.000 0.0758(13) . .
C14 C Uani 0.28942(9) 0.62779(16) 0.8530(2) 1.000 0.0244(6) . .
C15 C Uani 0.31867(9) 0.70484(16) 0.9911(2) 1.000 0.0272(6) . .
C16 C Uani 0.37132(9) 0.76611(16) 0.9852(2) 1.000 0.0271(6) . .
C17 C Uani 0.34741(9) 0.60243(15) 0.8365(2) 1.000 0.0241(6) . .
C18 C Uani 0.38865(9) 0.49946(15) 0.9158(2) 1.000 0.0233(6) . .
C19 C Uani 0.39819(9) 0.40959(16) 0.8488(2) 1.000 0.0261(6) . .
C20 C Uani 0.37241(10) 0.38888(18) 0.6875(2) 1.000 0.0322(7) . .
C21 C Uani 0.44173(9) 0.32018(17) 0.9580(2) 1.000 0.0293(6) . .
C22 C Uani 0.47161(10) 0.38225(17) 1.1073(2) 1.000 0.0297(6) . .
C23 C Uani 0.42628(9) 0.48232(16) 1.0823(2) 1.000 0.0239(6) . .
C24 C Uani 0.42218(10) 0.48222(18) 1.2938(2) 1.000 0.0329(6) . .
C25 C Uani 0.46801(10) 0.57535(19) 1.3057(2) 1.000 0.0345(7) . .
H1 H Uiso 0.13860 0.68220 1.01280 1.000 0.0510 calc R
H2A H Uiso 0.06160 0.76980 0.80290 1.000 0.0760 calc R
H2B H Uiso 0.04830 0.65340 0.70850 1.000 0.0760 calc R
H2C H Uiso 0.11430 0.72050 0.77050 1.000 0.0760 calc R
H3A H Uiso 0.02610 0.54690 0.89110 1.000 0.0620 calc R
H3B H Uiso 0.03990 0.66380 0.98480 1.000 0.0620 calc R
H3C H Uiso 0.07920 0.54850 1.06330 1.000 0.0620 calc R
H4 H Uiso 0.14760 0.32240 0.82100 1.000 0.0480 calc R
H5A H Uiso 0.07220 0.22460 0.85080 1.000 0.0610 calc R
H5B H Uiso 0.05580 0.33940 0.91040 1.000 0.0610 calc R
H5C H Uiso 0.12370 0.27870 1.00710 1.000 0.0610 calc R
H6A H Uiso 0.02910 0.44250 0.66910 1.000 0.0640 calc R
H6B H Uiso 0.04620 0.32630 0.61360 1.000 0.0640 calc R
H6C H Uiso 0.08100 0.44540 0.61980 1.000 0.0640 calc R
H7 H Uiso 0.18510 0.43330 1.17290 1.000 0.0390 calc R
H8A H Uiso 0.28550 0.58060 1.20890 1.000 0.0530 calc R
H8B H Uiso 0.27590 0.53300 1.33920 1.000 0.0530 calc R
H8C H Uiso 0.22660 0.62440 1.22210 1.000 0.0530 calc R
H9A H Uiso 0.27820 0.32940 1.26090 1.000 0.0500 calc R
H9B H Uiso 0.28760 0.37580 1.12980 1.000 0.0500 calc R
H9C H Uiso 0.23030 0.28960 1.09400 1.000 0.0500 calc R
H10 H Uiso 0.27950 0.47090 0.93710 1.000 0.0300 calc R
H11A H Uiso 0.25960 0.42330 0.69860 1.000 0.0400 calc R
H11B H Uiso 0.19940 0.38880 0.71090 1.000 0.0400 calc R
H12 H Uiso 0.15300 0.57670 0.57490 1.000 0.0510 calc R
H13A H Uiso 0.21310 0.46810 0.44350 1.000 0.0910 calc R
H13B H Uiso 0.15630 0.56590 0.36720 1.000 0.0910 calc R
H14 H Uiso 0.25990 0.67770 0.76730 1.000 0.0290 calc R
H15A H Uiso 0.28720 0.76080 0.98710 1.000 0.0330 calc R
H15B H Uiso 0.33540 0.65760 1.08230 1.000 0.0330 calc R
H17 H Uiso 0.33210 0.59430 0.72860 1.000 0.0290 calc R
H20A H Uiso 0.34960 0.45810 0.63130 1.000 0.0390 calc R
H20B H Uiso 0.34330 0.32260 0.65460 1.000 0.0390 calc R
H20C H Uiso 0.40750 0.37230 0.67070 1.000 0.0390 calc R
H21A H Uiso 0.47460 0.29580 0.93540 1.000 0.0350 calc R
H21B H Uiso 0.41760 0.25100 0.95720 1.000 0.0350 calc R
H22A H Uiso 0.51440 0.41180 1.13650 1.000 0.0360 calc R
H22B H Uiso 0.47520 0.32930 1.18540 1.000 0.0360 calc R
H24A H Uiso 0.44530 0.41280 1.35170 1.000 0.0390 calc R
H24B H Uiso 0.39460 0.51100 1.33050 1.000 0.0390 calc R
H25A H Uiso 0.45900 0.64970 1.33860 1.000 0.0410 calc R
H25B H Uiso 0.51240 0.55230 1.37680 1.000 0.0410 calc R

loop_
_atom_type_symbol
_atom_type_description
_atom_type_scat_dispersion_real
_atom_type_scat_dispersion_imag
_atom_type_scat_source
Si Si 0.2541 0.3302 'International Tables Vol C Tables 4.2.6.8 and 6.1.1.4'
O O 0.0492 0.0322 'International Tables Vol C Tables 4.2.6.8 and 6.1.1.4'
H H 0.0000 0.0000 'International Tables Vol C Tables 4.2.6.8 and 6.1.1.4'
C C 0.0181 0.0091 'International Tables Vol C Tables 4.2.6.8 and 6.1.1.4'

loop_
_geom_angle_atom_site_label_1
_geom_angle_atom_site_label_2
_geom_angle_atom_site_label_3
_geom_angle
_geom_angle_publ_flag
O1 Si1 C1 101.37(10) yes
O1 Si1 C4 111.88(10) yes
O1 Si1 C7 111.79(10) yes
C1 Si1 C4 115.14(13) yes
C1 Si1 C7 109.06(11) yes
C4 Si1 C7 107.59(11) yes
Si1 O1 C10 131.17(12) yes
C16 O3 C17 110.30(16) yes
C23 O4 C24 104.81(16) yes
C23 O5 C25 106.56(15) yes
Si1 C1 C2 114.0(2) yes
Si1 C1 C3 114.03(16) yes
C2 C1 C3 111.9(3) no
Si1 C4 C5 113.63(18) yes
Si1 C4 C6 113.69(19) yes
C5 C4 C6 110.5(2) no
Si1 C7 C8 112.47(14) yes
Si1 C7 C9 114.83(16) yes
C8 C7 C9 109.6(2) no
O1 C10 C11 109.67(18) yes
O1 C10 C14 106.87(15) yes
C11 C10 C14 111.55(17) no
C10 C11 C12 114.29(17) no
C11 C12 C13 123.8(3) no
C10 C14 C15 117.06(17) no
C10 C14 C17 116.27(16) no
C15 C14 C17 101.77(17) no
C14 C15 C16 103.29(17) no
O2 C16 O3 120.6(2) yes
O2 C16 C15 129.5(2) yes
O3 C16 C15 109.84(16) yes
O3 C17 C14 102.89(15) yes
O3 C17 C18 110.25(17) yes
C14 C17 C18 118.90(17) no
C17 C18 C19 124.59(17) no
C17 C18 C23 125.58(16) no
C19 C18 C23 109.83(17) no
C18 C19 C20 129.33(18) no
C18 C19 C21 112.04(16) no
C20 C19 C21 118.63(17) no
C19 C21 C22 104.07(16) no
C21 C22 C23 104.60(16) no
O4 C23 O5 103.68(15) yes
O4 C23 C18 111.25(18) yes
O4 C23 C22 111.56(16) yes
O5 C23 C18 112.24(15) yes
O5 C23 C22 113.44(18) yes
C18 C23 C22 104.87(16) no
O4 C24 C25 104.79(16) yes
O5 C25 C24 104.85(15) yes
Si1 C1 H1 105.00 no
C2 C1 H1 105.00 no
C3 C1 H1 105.00 no
C1 C2 H2A 109.00 no
C1 C2 H2B 109.00 no
C1 C2 H2C 109.00 no
H2A C2 H2B 109.00 no
H2A C2 H2C 109.00 no
H2B C2 H2C 110.00 no
C1 C3 H3A 109.00 no
C1 C3 H3B 110.00 no
C1 C3 H3C 109.00 no
H3A C3 H3B 109.00 no
H3A C3 H3C 109.00 no
H3B C3 H3C 110.00 no
Si1 C4 H4 106.00 no
C5 C4 H4 106.00 no
C6 C4 H4 106.00 no
C4 C5 H5A 109.00 no
C4 C5 H5B 109.00 no
C4 C5 H5C 109.00 no
H5A C5 H5B 110.00 no
H5A C5 H5C 109.00 no
H5B C5 H5C 110.00 no
C4 C6 H6A 109.00 no
C4 C6 H6B 109.00 no
C4 C6 H6C 109.00 no
H6A C6 H6B 109.00 no
H6A C6 H6C 110.00 no
H6B C6 H6C 109.00 no
Si1 C7 H7 106.00 no
C8 C7 H7 106.00 no
C9 C7 H7 106.00 no
C7 C8 H8A 109.00 no
C7 C8 H8B 109.00 no
C7 C8 H8C 109.00 no
H8A C8 H8B 109.00 no
H8A C8 H8C 109.00 no
H8B C8 H8C 110.00 no
C7 C9 H9A 109.00 no
C7 C9 H9B 109.00 no
C7 C9 H9C 110.00 no
H9A C9 H9B 110.00 no
H9A C9 H9C 109.00 no
H9B C9 H9C 109.00 no
O1 C10 H10 110.00 no
C11 C10 H10 110.00 no
C14 C10 H10 109.00 no
C10 C11 H11A 109.00 no
C10 C11 H11B 109.00 no
C12 C11 H11A 109.00 no
C12 C11 H11B 109.00 no
H11A C11 H11B 108.00 no
C11 C12 H12 118.00 no
C13 C12 H12 118.00 no
C12 C13 H13A 120.00 no
C12 C13 H13B 120.00 no
H13A C13 H13B 120.00 no
C10 C14 H14 107.00 no
C15 C14 H14 107.00 no
C17 C14 H14 107.00 no
C14 C15 H15A 111.00 no
C14 C15 H15B 111.00 no
C16 C15 H15A 111.00 no
C16 C15 H15B 111.00 no
H15A C15 H15B 109.00 no
O3 C17 H17 108.00 no
C14 C17 H17 108.00 no
C18 C17 H17 108.00 no
C19 C20 H20A 109.00 no
C19 C20 H20B 110.00 no
C19 C20 H20C 109.00 no
H20A C20 H20B 110.00 no
H20A C20 H20C 109.00 no
H20B C20 H20C 109.00 no
C19 C21 H21A 111.00 no
C19 C21 H21B 111.00 no
C22 C21 H21A 111.00 no
C22 C21 H21B 111.00 no
H21A C21 H21B 109.00 no
C21 C22 H22A 111.00 no
C21 C22 H22B 111.00 no
C23 C22 H22A 111.00 no
C23 C22 H22B 111.00 no
H22A C22 H22B 109.00 no
O4 C24 H24A 111.00 no
O4 C24 H24B 111.00 no
C25 C24 H24A 111.00 no
C25 C24 H24B 111.00 no
H24A C24 H24B 109.00 no
O5 C25 H25A 111.00 no
O5 C25 H25B 111.00 no
C24 C25 H25A 111.00 no
C24 C25 H25B 111.00 no
H25A C25 H25B 109.00 no

loop_
_geom_bond_atom_site_label_1
_geom_bond_atom_site_label_2
_geom_bond_distance
_geom_bond_publ_flag
Si1 O1 1.6539(16) yes
Si1 C1 1.882(3) yes
Si1 C4 1.887(3) yes
Si1 C7 1.8793(19) yes
O1 C10 1.434(3) yes
O2 C16 1.203(2) yes
O3 C16 1.364(3) yes
O3 C17 1.469(2) yes
O4 C23 1.436(3) yes
O4 C24 1.436(2) yes
O5 C23 1.426(2) yes
O5 C25 1.433(2) yes
C1 C2 1.517(4) no
C1 C3 1.535(4) no
C4 C5 1.539(4) no
C4 C6 1.544(4) no
C7 C8 1.533(3) no
C7 C9 1.531(4) no
C10 C11 1.530(3) no
C10 C14 1.522(3) no
C11 C12 1.491(3) no
C12 C13 1.307(4) no
C14 C15 1.532(3) no
C14 C17 1.545(3) no
C15 C16 1.500(3) no
C17 C18 1.505(3) no
C18 C19 1.339(3) no
C18 C23 1.517(3) no
C19 C20 1.495(3) no
C19 C21 1.505(3) no
C21 C22 1.528(3) no
C22 C23 1.528(3) no
C24 C25 1.512(3) no
C1 H1 1.0000 no
C2 H2A 0.9800 no
C2 H2B 0.9800 no
C2 H2C 0.9800 no
C3 H3A 0.9800 no
C3 H3B 0.9800 no
C3 H3C 0.9800 no
C4 H4 1.0000 no
C5 H5A 0.9800 no
C5 H5B 0.9800 no
C5 H5C 0.9800 no
C6 H6A 0.9800 no
C6 H6B 0.9800 no
C6 H6C 0.9800 no
C7 H7 1.0000 no
C8 H8A 0.9800 no
C8 H8B 0.9800 no
C8 H8C 0.9800 no
C9 H9A 0.9800 no
C9 H9B 0.9800 no
C9 H9C 0.9800 no
C10 H10 1.0000 no
C11 H11A 0.9900 no
C11 H11B 0.9900 no
C12 H12 0.9500 no
C13 H13A 0.9500 no
C13 H13B 0.9500 no
C14 H14 1.0000 no
C15 H15A 0.9900 no
C15 H15B 0.9900 no
C17 H17 1.0000 no
C20 H20A 0.9800 no
C20 H20B 0.9800 no
C20 H20C 0.9800 no
C21 H21A 0.9900 no
C21 H21B 0.9900 no
C22 H22A 0.9900 no
C22 H22B 0.9900 no
C24 H24A 0.9900 no
C24 H24B 0.9900 no
C25 H25A 0.9900 no
C25 H25B 0.9900 no

loop_
_geom_contact_atom_site_label_1
_geom_contact_atom_site_label_2
_geom_contact_distance
_geom_contact_site_symmetry_2
_geom_contact_publ_flag
Si1 H11B 3.2700 . no
O2 C22 3.402(2) 2_657 no
O3 O5 2.8472(18) . no
O4 C10 3.213(2) . no
O4 C14 3.356(2) . no
O4 C15 3.277(2) . no
O5 C16 2.863(2) . no
O5 C15 3.237(3) . no
O5 O3 2.8472(18) . no
O1 H15A 2.8900 . no
O1 H12 2.7000 . no
O1 H2C 2.5500 . no
O2 H24B 2.7100 4_564 no
O2 H20A 2.8500 4_565 no
O3 H25A 2.6900 4_564 no
O4 H9B 2.5200 . no
O4 H10 2.3700 . no
O4 H15B 2.5600 . no
O5 H15B 2.8000 . no
O5 H20C 2.8800 3_667 no
O5 H21A 2.7000 3_667 no
C8 C13 3.486(5) 1_556 no
C8 C16 3.399(3) 4_565 no
C8 C15 3.584(3) 4_565 no
C10 O4 3.213(2) . no
C11 C18 3.507(3) . no
C13 C8 3.486(5) 1_554 no
C14 O4 3.356(2) . no
C15 C23 3.445(3) . no
C15 O4 3.277(2) . no
C15 O5 3.237(3) . no
C15 C8 3.584(3) 4_564 no
C16 C23 3.486(3) . no
C16 C8 3.399(3) 4_564 no
C16 O5 2.863(2) . no
C18 C11 3.507(3) . no
C22 O2 3.402(2) 2_647 no
C23 C15 3.445(3) . no
C23 C16 3.486(3) . no
C1 H8C 2.9300 . no
C3 H5B 2.9900 . no
C4 H11B 2.8900 . no
C4 H9C 2.9200 . no
C5 H7 3.0200 . no
C5 H9C 2.9800 . no
C6 H2B 3.0100 . no
C7 H5C 2.8100 . no
C8 H13A 3.0200 1_556 no
C8 H14 3.0600 4_565 no
C8 H1 2.9600 . no
C9 H10 2.9700 . no
C9 H20B 2.9600 4_555 no
C9 H5C 2.9300 . no
C10 H9B 3.0900 . no
C11 H9C 3.0900 4_554 no
C11 H4 3.1000 . no
C11 H17 3.0000 . no
C12 H14 2.6300 . no
C12 H6C 2.9300 . no
C13 H8B 3.0200 1_554 no
C13 H7 3.0900 1_554 no
C16 H8B 3.0900 4_564 no
C17 H11A 2.7900 . no
C17 H20A 2.7500 . no
C18 H11A 2.9300 . no
C18 H22A 2.8900 3_667 no
C18 H10 2.8200 . no
C19 H22A 2.9200 3_667 no
C19 H11A 2.9300 . no
C20 H11A 2.8500 . no
C20 H17 2.6800 . no
C21 H24A 2.9300 4_554 no
C21 H25A 3.0100 2_647 no
C22 H25A 3.0700 2_647 no
C22 H24A 2.9700 . no
C23 H15B 3.0100 . no
C24 H9B 3.0900 . no
C24 H15B 2.9500 . no
C24 H22B 2.7600 . no
C24 H25B 3.0100 3_668 no
C25 H15B 3.0300 . no
C25 H20C 2.9900 3_667 no
H1 C8 2.9600 . no
H1 H8C 2.2600 . no
H2A H3B 2.5400 . no
H2B C6 3.0100 . no
H2B H3A 2.5600 . no
H2B H6A 2.4700 . no
H2C O1 2.5500 . no
H3A H2B 2.5600 . no
H3A H5B 2.4800 . no
H3B H2A 2.5400 . no
H4 C11 3.1000 . no
H4 H9C 2.5600 . no
H4 H11B 2.2400 . no
H5A H6B 2.5200 . no
H5B C3 2.9900 . no
H5B H3A 2.4800 . no
H5B H6A 2.5600 . no
H5C C7 2.8100 . no
H5C C9 2.9300 . no
H5C H7 2.4100 . no
H5C H9C 2.2900 . no
H6A H2B 2.4700 . no
H6A H5B 2.5600 . no
H6B H5A 2.5200 . no
H6C C12 2.9300 . no
H6C H12 2.5500 . no
H7 C5 3.0200 . no
H7 C13 3.0900 1_556 no
H7 H5C 2.4100 . no
H7 H13A 2.5900 1_556 no
H8A H9B 2.5100 . no
H8A H15B 2.3900 . no
H8A H24B 2.4400 . no
H8B C13 3.0200 1_556 no
H8B H9A 2.5000 . no
H8B H13A 2.4200 1_556 no
H8B C16 3.0900 4_565 no
H8C C1 2.9300 . no
H8C H1 2.2600 . no
H8C H14 2.3900 4_565 no
H9A H8B 2.5000 . no
H9B O4 2.5200 . no
H9B C10 3.0900 . no
H9B C24 3.0900 . no
H9B H8A 2.5100 . no
H9B H10 2.2200 . no
H9C C4 2.9200 . no
H9C C5 2.9800 . no
H9C H4 2.5600 . no
H9C H5C 2.2900 . no
H9C C11 3.0900 4_555 no
H10 O4 2.3700 . no
H10 C9 2.9700 . no
H10 C18 2.8200 . no
H10 H9B 2.2200 . no
H10 H15B 2.5900 . no
H11A C17 2.7900 . no
H11A C18 2.9300 . no
H11A C19 2.9300 . no
H11A C20 2.8500 . no
H11A H13A 2.3700 . no
H11A H17 2.5600 . no
H11A H20B 2.6000 . no
H11B Si1 3.2700 . no
H11B C4 2.8900 . no
H11B H4 2.2400 . no
H12 O1 2.7000 . no
H12 H6C 2.5500 . no
H13A C8 3.0200 1_554 no
H13A H7 2.5900 1_554 no
H13A H8B 2.4200 1_554 no
H13A H11A 2.3700 . no
H14 C12 2.6300 . no
H14 C8 3.0600 4_564 no
H14 H8C 2.3900 4_564 no
H15A O1 2.8900 . no
H15B O4 2.5600 . no
H15B O5 2.8000 . no
H15B C23 3.0100 . no
H15B C24 2.9500 . no
H15B C25 3.0300 . no
H15B H8A 2.3900 . no
H15B H10 2.5900 . no
H17 C11 3.0000 . no
H17 C20 2.6800 . no
H17 H11A 2.5600 . no
H17 H20A 2.0400 . no
H20A C17 2.7500 . no
H20A H17 2.0400 . no
H20A O2 2.8500 4_564 no
H20B H11A 2.6000 . no
H20B C9 2.9600 4_554 no
H20C H21A 2.5600 . no
H20C O5 2.8800 3_667 no
H20C C25 2.9900 3_667 no
H20C H25B 2.4200 3_667 no
H21A H20C 2.5600 . no
H21A O5 2.7000 3_667 no
H21A H24A 2.5300 4_554 no
H21B H24A 2.4500 4_554 no
H22A C18 2.8900 3_667 no
H22A C19 2.9200 3_667 no
H22B C24 2.7600 . no
H22B H24A 2.4100 . no
H24A C22 2.9700 . no
H24A H22B 2.4100 . no
H24A H25B 2.5200 3_668 no
H24A C21 2.9300 4_555 no
H24A H21A 2.5300 4_555 no
H24A H21B 2.4500 4_555 no
H24B H8A 2.4400 . no
H24B O2 2.7100 4_565 no
H25A C21 3.0100 2_657 no
H25A C22 3.0700 2_657 no
H25A O3 2.6900 4_565 no
H25B C24 3.0100 3_668 no
H25B H20C 2.4200 3_667 no
H25B H24A 2.5200 3_668 no

loop_
_geom_hbond_atom_site_label_D
_geom_hbond_atom_site_label_H
_geom_hbond_atom_site_label_A
_geom_hbond_distance_DH
_geom_hbond_distance_HA
_geom_hbond_distance_DA
_geom_hbond_angle_DHA
_geom_hbond_publ_flag
C2 H2C O1 0.9800 2.5500 3.037(4) 111.00 yes
C9 H9B O4 0.9800 2.5200 3.471(3) 163.00 yes
C10 H10 O4 1.0000 2.3700 3.213(2) 141.00 yes
C15 H15B O4 0.9900 2.5600 3.277(2) 130.00 yes

loop_
_geom_torsion_atom_site_label_1
_geom_torsion_atom_site_label_2
_geom_torsion_atom_site_label_3
_geom_torsion_atom_site_label_4
_geom_torsion
_geom_torsion_publ_flag
C1 Si1 O1 C10 175.29(16) no
C4 Si1 O1 C10 -61.50(18) no
C7 Si1 O1 C10 59.25(17) no
O1 Si1 C1 C2 42.5(2) no
C4 Si1 C1 C2 -78.5(2) no
C7 Si1 C1 C2 160.5(2) no
O1 Si1 C1 C3 172.64(18) no
C4 Si1 C1 C3 51.7(2) no
C7 Si1 C1 C3 -69.3(2) no
O1 Si1 C4 C5 167.50(18) no
C1 Si1 C4 C5 -77.5(2) no
C7 Si1 C4 C5 44.3(2) no
O1 Si1 C4 C6 -64.9(2) no
C1 Si1 C4 C6 50.1(3) no
C7 Si1 C4 C6 172.0(2) no
O1 Si1 C7 C8 55.1(2) no
C1 Si1 C7 C8 -56.1(2) no
C4 Si1 C7 C8 178.3(2) no
O1 Si1 C7 C9 -71.15(19) no
C1 Si1 C7 C9 177.58(19) no
C4 Si1 C7 C9 52.1(2) no
Si1 O1 C10 C11 84.84(18) no
Si1 O1 C10 C14 -154.10(13) no
C17 O3 C16 O2 176.14(17) no
C17 O3 C16 C15 -5.8(2) no
C16 O3 C17 C14 25.32(18) no
C16 O3 C17 C18 -102.47(19) no
C23 O4 C24 C25 27.4(2) no
C24 O4 C23 O5 -39.34(17) no
C24 O4 C23 C18 -160.18(15) no
C24 O4 C23 C22 83.09(17) no
C25 O5 C23 C18 156.15(19) no
C25 O5 C23 C22 -85.2(2) no
C25 O5 C23 O4 35.98(19) no
C23 O5 C25 C24 -18.6(2) no
C11 C10 C14 C17 -60.6(2) no
C14 C10 C11 C12 -57.5(3) no
C11 C10 C14 C15 178.95(18) no
O1 C10 C11 C12 60.7(3) no
O1 C10 C14 C15 59.1(2) no
O1 C10 C14 C17 179.58(14) no
C10 C11 C12 C13 137.5(3) no
C10 C14 C15 C16 158.17(18) no
C15 C14 C17 O3 -33.65(16) no
C15 C14 C17 C18 88.49(18) no
C10 C14 C17 C18 -39.9(2) no
C10 C14 C17 O3 -162.03(14) no
C17 C14 C15 C16 30.29(18) no
C14 C15 C16 O2 161.4(2) no
C14 C15 C16 O3 -16.4(2) no
O3 C17 C18 C23 56.4(3) no
C14 C17 C18 C19 119.0(2) no
O3 C17 C18 C19 -122.7(2) no
C14 C17 C18 C23 -62.0(3) no
C17 C18 C19 C20 0.4(4) no
C19 C18 C23 O5 136.1(2) no
C23 C18 C19 C20 -178.8(2) no
C23 C18 C19 C21 1.0(3) no
C17 C18 C23 O4 72.6(3) no
C17 C18 C23 O5 -43.1(3) no
C17 C18 C23 C22 -166.7(2) no
C19 C18 C23 O4 -108.3(2) no
C17 C18 C19 C21 -179.9(2) no
C19 C18 C23 C22 12.5(3) no
C20 C19 C21 C22 165.8(2) no
C18 C19 C21 C22 -13.9(3) no
C19 C21 C22 C23 20.6(2) no
C21 C22 C23 O4 100.32(18) no
C21 C22 C23 C18 -20.2(2) no
C21 C22 C23 O5 -143.04(17) no
O4 C24 C25 O5 -5.6(2) no
